data_7037935
loop_
_publ_author_name
'Garc\'ia, C Murcia'
'Ferao, A. Espinosa'
'Schnakenburg, G.'
'Streubel, R.'

_publ_section_title
;
 CPh3 as a functional group in P-heterocyclic chemistry: elimination of
 HCPh3 in the reaction of P-CPh3 substituted Li/Cl phosphinidenoid
 complexes with Ph2C[double bond, length as m-dash]O.
;
_journal_issue 6
_journal_name_full 'Dalton transactions (Cambridge, England : 2003)'
_journal_page_first 2378
_journal_page_last 2385
_journal_paper_doi 10.1039/c5dt04595a
_journal_volume 45
_journal_year 2016
_chemical_absolute_configuration ad
_chemical_formula_moiety 'C31 H21 Mo O6 P'
_chemical_formula_sum 'C31 H21 Mo O6 P'
_chemical_formula_weight 616.39
_chemical_name_systematic
; 
 ? 
;
_space_group_IT_number 19
_symmetry_cell_setting orthorhombic
_symmetry_space_group_name_Hall 'P 2ac 2ab'
_symmetry_space_group_name_H-M 'P 21 21 21'
_atom_sites_solution_hydrogens geom
_atom_sites_solution_primary direct
_atom_sites_solution_secondary difmap
_audit_creation_method SHELXL-97
_audit_update_record
;
2015-09-10 deposited with the CCDC.
2016-01-04 downloaded from the CCDC.
;
_cell_angle_alpha 90.00
_cell_angle_beta 90.00
_cell_angle_gamma 90.00
_cell_formula_units_Z 4
_cell_length_a 8.6515(3)
_cell_length_b 15.6935(4)
_cell_length_c 19.9770(8)
_cell_measurement_reflns_used 8559
_cell_measurement_temperature 123(2)
_cell_measurement_theta_max 29.36
_cell_measurement_theta_min 2.87
_cell_volume 2712.32(16)
_computing_structure_refinement 'SHELXL-97 (Sheldrick, 1997)'
_computing_structure_solution 'SHELXS-97 (Sheldrick, 1990)'
_diffrn_ambient_temperature 123(2)
_diffrn_measured_fraction_theta_full 0.995
_diffrn_measured_fraction_theta_max 0.995
_diffrn_measurement_device_type 'STOE IPDS2T'
_diffrn_radiation_monochromator graphite
_diffrn_radiation_source 'fine-focus sealed tube'
_diffrn_radiation_type MoK\a
_diffrn_radiation_wavelength 0.71073
_diffrn_reflns_av_R_equivalents 0.0826
_diffrn_reflns_av_sigmaI/netI 0.1091
_diffrn_reflns_limit_h_max 11
_diffrn_reflns_limit_h_min -11
_diffrn_reflns_limit_k_max 20
_diffrn_reflns_limit_k_min -20
_diffrn_reflns_limit_l_max 21
_diffrn_reflns_limit_l_min -26
_diffrn_reflns_number 19516
_diffrn_reflns_theta_full 28.00
_diffrn_reflns_theta_max 28.00
_diffrn_reflns_theta_min 2.88
_exptl_absorpt_coefficient_mu 0.586
_exptl_absorpt_correction_T_max 0.9884
_exptl_absorpt_correction_T_min 0.9437
_exptl_absorpt_correction_type integration
_exptl_absorpt_process_details 'STOE XRed'
_exptl_crystal_colour colourless
_exptl_crystal_density_diffrn 1.509
_exptl_crystal_density_method 'not measured'
_exptl_crystal_description rod
_exptl_crystal_F_000 1248
_exptl_crystal_size_max 0.10
_exptl_crystal_size_mid 0.03
_exptl_crystal_size_min 0.02
_refine_diff_density_max 0.592
_refine_diff_density_min -0.653
_refine_diff_density_rms 0.081
_refine_ls_abs_structure_details 'Flack H D (1983), Acta Cryst. A39, 876-881'
_refine_ls_abs_structure_Flack 0.27(3)
_refine_ls_extinction_method none
_refine_ls_goodness_of_fit_ref 0.840
_refine_ls_hydrogen_treatment mixed
_refine_ls_matrix_type full
_refine_ls_number_parameters 356
_refine_ls_number_reflns 6550
_refine_ls_number_restraints 0
_refine_ls_restrained_S_all 0.840
_refine_ls_R_factor_all 0.0646
_refine_ls_R_factor_gt 0.0432
_refine_ls_shift/su_max 0.002
_refine_ls_shift/su_mean 0.000
_refine_ls_structure_factor_coef Fsqd
_refine_ls_weighting_details 'calc w=1/[\s^2^(Fo^2^)+(0.0039P)^2^+0.0000P] where P=(Fo^2^+2Fc^2^)/3'
_refine_ls_weighting_scheme calc
_refine_ls_wR_factor_gt 0.0549
_refine_ls_wR_factor_ref 0.0585
_reflns_number_gt 5083
_reflns_number_total 6550
_reflns_threshold_expression >2sigma(I)
_cod_data_source_file c5dt04595a2.cif
_cod_data_source_block 2463-new2
_cod_depositor_comments
;
The following automatic conversions were performed:

'_exptl_absorpt_correction_type' value 'Integration' changed to
'integration' according to
/usr/data/users/saulius/crontab/automatic-downloads/rss-feeds/RSC/lib/dictionaries/cif_core.dic
dictionary named 'cif_core.dic' version 2.4.2 from 2011-04-26.

Automatic conversion script
Id: cif_fix_values 4268 2015-11-12 08:31:59Z antanas 

 Adding full bibliography for 7037934--7037937.cif.
;
_cod_database_code 7037935

loop_
_symmetry_equiv_pos_as_xyz
'x, y, z'
'-x+1/2, -y, z+1/2'
'x+1/2, -y+1/2, -z'
'-x, y+1/2, -z+1/2'

loop_
_atom_site_label
_atom_site_type_symbol
_atom_site_fract_x
_atom_site_fract_y
_atom_site_fract_z
_atom_site_U_iso_or_equiv
_atom_site_adp_type
_atom_site_occupancy
_atom_site_symmetry_multiplicity
_atom_site_calc_flag
_atom_site_refinement_flags
C1 C 1.1686(3) 0.9878(3) 0.1217(2) 0.0202(9) Uani 1 1 d .
H1 H 1.215(4) 0.977(3) 0.1613(18) 0.024 Uiso 1 1 d .
C2 C 1.2022(4) 1.0740(3) 0.09431(19) 0.0239(8) Uani 1 1 d .
C3 C 1.1234(4) 1.1450(3) 0.1172(2) 0.0275(10) Uani 1 1 d .
H3A H 1.0451 1.1385 0.1502 0.033 Uiso 1 1 calc R
C4 C 1.1567(5) 1.2245(3) 0.0930(3) 0.0352(11) Uani 1 1 d .
H4A H 1.1008 1.2726 0.1088 0.042 Uiso 1 1 calc R
C5 C 1.2714(5) 1.2348(3) 0.0458(2) 0.0397(12) Uani 1 1 d .
H5A H 1.2956 1.2900 0.0294 0.048 Uiso 1 1 calc R
C6 C 1.3516(4) 1.1642(3) 0.0223(3) 0.0407(11) Uani 1 1 d .
H6A H 1.4305 1.1709 -0.0103 0.049 Uiso 1 1 calc R
C7 C 1.3163(4) 1.0849(3) 0.0464(2) 0.0348(11) Uani 1 1 d .
H7A H 1.3709 1.0367 0.0301 0.042 Uiso 1 1 calc R
C8 C 0.9601(3) 0.8614(2) 0.1803(2) 0.0176(8) Uani 1 1 d .
C9 C 1.1089(4) 0.8397(2) 0.2207(2) 0.0175(8) Uani 1 1 d .
C10 C 1.2320(4) 0.7976(2) 0.1887(2) 0.0196(8) Uani 1 1 d .
H10A H 1.2263 0.7857 0.1422 0.024 Uiso 1 1 calc R
C11 C 1.3616(4) 0.7736(3) 0.2249(2) 0.0236(9) Uani 1 1 d .
H11A H 1.4459 0.7471 0.2026 0.028 Uiso 1 1 calc R
C12 C 1.3694(4) 0.7876(3) 0.2918(2) 0.0285(10) Uani 1 1 d .
H12A H 1.4583 0.7704 0.3163 0.034 Uiso 1 1 calc R
C13 C 1.2481(4) 0.8270(3) 0.3244(2) 0.0261(10) Uani 1 1 d .
H13A H 1.2531 0.8363 0.3714 0.031 Uiso 1 1 calc R
C14 C 1.1188(4) 0.8528(3) 0.2885(2) 0.0226(9) Uani 1 1 d .
H14 H 1.0359 0.8800 0.3112 0.027 Uiso 1 1 calc R
C15 C 0.8864(4) 0.7754(2) 0.1625(2) 0.0172(8) Uani 1 1 d .
C16 C 0.8962(4) 0.7390(3) 0.0996(2) 0.0236(9) Uani 1 1 d .
H16A H 0.9454 0.7695 0.0645 0.028 Uiso 1 1 calc R
C17 C 0.8358(4) 0.6592(3) 0.0869(2) 0.0298(11) Uani 1 1 d .
H17A H 0.8417 0.6361 0.0430 0.036 Uiso 1 1 calc R
C18 C 0.7672(4) 0.6128(3) 0.1372(2) 0.0298(11) Uani 1 1 d .
H18A H 0.7260 0.5579 0.1284 0.036 Uiso 1 1 calc R
C19 C 0.7592(4) 0.6471(3) 0.2005(2) 0.0254(10) Uani 1 1 d .
H19A H 0.7117 0.6156 0.2355 0.030 Uiso 1 1 calc R
C20 C 0.8193(4) 0.7268(2) 0.2138(2) 0.0200(8) Uani 1 1 d .
H20A H 0.8152 0.7490 0.2580 0.024 Uiso 1 1 calc R
C21 C 0.8516(4) 0.9240(3) 0.2179(2) 0.0177(8) Uani 1 1 d .
C22 C 0.9090(4) 0.9995(2) 0.2447(2) 0.0207(9) Uani 1 1 d .
H22A H 1.0167 1.0109 0.2420 0.025 Uiso 1 1 calc R
C23 C 0.8138(5) 1.0580(2) 0.2751(2) 0.0262(9) Uani 1 1 d .
H23A H 0.8566 1.1084 0.2939 0.031 Uiso 1 1 calc R
C24 C 0.6566(4) 1.0443(3) 0.2785(2) 0.0279(11) Uani 1 1 d .
H24A H 0.5905 1.0851 0.2987 0.033 Uiso 1 1 calc R
C25 C 0.5972(4) 0.9698(3) 0.2519(2) 0.0269(8) Uani 1 1 d .
H25A H 0.4894 0.9590 0.2552 0.032 Uiso 1 1 calc R
C26 C 0.6913(4) 0.9106(2) 0.22057(19) 0.0227(8) Uani 1 1 d .
H26A H 0.6475 0.8611 0.2009 0.027 Uiso 1 1 calc R
C27 C 0.6443(4) 1.0144(3) -0.0463(2) 0.0254(10) Uani 1 1 d .
C28 C 0.7307(4) 1.0695(3) 0.0844(2) 0.0241(9) Uani 1 1 d .
C29 C 0.6271(4) 0.8946(3) 0.0589(2) 0.0246(9) Uani 1 1 d .
C30 C 0.8601(4) 0.8769(3) -0.0404(2) 0.0274(10) Uani 1 1 d .
C31 C 0.9537(4) 1.0476(2) -0.0274(3) 0.0267(10) Uani 1 1 d .
O1 O 1.1758(3) 0.91554(17) 0.07534(14) 0.0243(6) Uani 1 1 d .
O2 O 0.5590(3) 1.0396(2) -0.08545(15) 0.0394(8) Uani 1 1 d .
O3 O 0.6910(4) 1.1236(2) 0.11806(17) 0.0453(8) Uani 1 1 d .
O4 O 0.5272(3) 0.8519(2) 0.07589(17) 0.0411(9) Uani 1 1 d .
O5 O 0.8959(4) 0.8233(2) -0.07625(18) 0.0435(9) Uani 1 1 d .
O6 O 1.0346(3) 1.0874(2) -0.05988(18) 0.0489(10) Uani 1 1 d .
P P 0.99658(10) 0.92974(6) 0.10393(5) 0.0178(2) Uani 1 1 d .
Mo Mo 0.79566(3) 0.97255(2) 0.021538(17) 0.01771(6) Uani 1 1 d .

loop_
_atom_site_aniso_label
_atom_site_aniso_U_11
_atom_site_aniso_U_22
_atom_site_aniso_U_33
_atom_site_aniso_U_23
_atom_site_aniso_U_13
_atom_site_aniso_U_12
C1 0.0187(17) 0.023(2) 0.019(2) 0.0002(17) -0.0002(13) 0.0038(14)
C2 0.0204(15) 0.029(2) 0.023(2) 0.0047(18) -0.0015(19) -0.003(2)
C3 0.034(2) 0.027(2) 0.022(3) -0.001(2) 0.0019(18) -0.0015(18)
C4 0.052(3) 0.022(2) 0.032(3) -0.001(2) -0.004(2) -0.0005(19)
C5 0.049(3) 0.022(2) 0.048(3) 0.014(2) -0.007(2) -0.0074(19)
C6 0.0336(19) 0.037(3) 0.051(3) 0.018(3) 0.007(2) -0.0081(17)
C7 0.025(2) 0.032(2) 0.047(3) 0.010(2) 0.0057(18) 0.0002(18)
C8 0.0156(16) 0.019(2) 0.018(2) -0.0013(17) 0.0016(14) -0.0016(14)
C9 0.0175(16) 0.0157(19) 0.019(2) 0.0015(17) -0.0025(15) -0.0018(14)
C10 0.0182(18) 0.0193(19) 0.021(2) -0.0018(17) 0.0034(15) -0.0025(14)
C11 0.0222(18) 0.020(2) 0.028(3) 0.000(2) -0.0045(17) -0.0009(16)
C12 0.0244(19) 0.027(2) 0.034(3) 0.005(2) -0.0096(19) -0.0062(17)
C13 0.028(2) 0.034(3) 0.016(2) 0.001(2) -0.0059(15) -0.0040(16)
C14 0.0189(17) 0.026(2) 0.023(2) 0.0019(19) 0.0003(16) -0.0003(16)
C15 0.0146(16) 0.019(2) 0.018(2) 0.0009(17) -0.0032(14) 0.0046(14)
C16 0.0237(17) 0.022(2) 0.025(2) 0.0006(19) -0.0036(16) 0.0008(15)
C17 0.033(2) 0.025(2) 0.032(3) -0.008(2) -0.0041(17) 0.0006(16)
C18 0.025(2) 0.017(2) 0.048(3) -0.004(2) -0.0083(18) -0.0044(16)
C19 0.0201(18) 0.025(2) 0.031(3) 0.005(2) 0.0002(15) -0.0037(14)
C20 0.0160(18) 0.024(2) 0.021(2) 0.0044(17) 0.0030(16) 0.0031(15)
C21 0.0175(15) 0.017(2) 0.018(2) 0.0014(18) 0.0008(14) 0.0020(14)
C22 0.0203(16) 0.019(2) 0.023(2) 0.0000(17) -0.0009(15) 0.0000(14)
C23 0.035(2) 0.0184(19) 0.025(2) -0.0017(17) 0.0011(19) -0.0020(18)
C24 0.0278(19) 0.027(3) 0.028(3) -0.002(2) 0.0071(15) 0.0089(16)
C25 0.0216(16) 0.028(2) 0.031(2) 0.001(3) 0.0059(15) -0.004(2)
C26 0.0198(16) 0.024(2) 0.025(2) 0.0026(17) -0.0008(18) -0.0016(17)
C27 0.0333(18) 0.021(2) 0.021(2) -0.0003(19) -0.0009(15) 0.0010(16)
C28 0.0257(19) 0.024(2) 0.023(2) -0.0037(19) -0.0045(16) 0.0009(16)
C29 0.0273(19) 0.027(2) 0.020(2) 0.0045(19) -0.0023(17) -0.0011(17)
C30 0.0312(19) 0.031(2) 0.020(3) 0.001(2) -0.0070(16) 0.0008(17)
C31 0.0280(16) 0.026(2) 0.026(2) 0.004(2) -0.0025(19) -0.0003(14)
O1 0.0232(13) 0.0222(14) 0.0273(17) -0.0012(13) 0.0020(11) -0.0003(11)
O2 0.0411(14) 0.047(2) 0.0299(19) 0.0071(18) -0.0109(13) 0.0172(15)
O3 0.0527(18) 0.0407(19) 0.043(2) -0.0156(17) -0.0038(18) 0.0115(18)
O4 0.0318(15) 0.050(2) 0.041(2) 0.0140(18) -0.0018(14) -0.0174(15)
O5 0.061(2) 0.037(2) 0.033(2) -0.0104(18) -0.0015(17) 0.0061(17)
O6 0.0408(17) 0.062(3) 0.043(2) 0.023(2) 0.0046(15) -0.0124(17)
P 0.0176(4) 0.0177(5) 0.0182(5) 0.0012(5) 0.0011(4) -0.0009(4)
Mo 0.01855(11) 0.01856(13) 0.01602(13) 0.00114(18) -0.00068(15) 0.00019(15)

loop_
_atom_type_symbol
_atom_type_description
_atom_type_scat_dispersion_real
_atom_type_scat_dispersion_imag
_atom_type_scat_source
C C 0.0033 0.0016 'International Tables Vol C Tables 4.2.6.8 and 6.1.1.4'
H H 0.0000 0.0000 'International Tables Vol C Tables 4.2.6.8 and 6.1.1.4'
O O 0.0106 0.0060 'International Tables Vol C Tables 4.2.6.8 and 6.1.1.4'
P P 0.1023 0.0942 'International Tables Vol C Tables 4.2.6.8 and 6.1.1.4'
Mo Mo -1.6832 0.6857 'International Tables Vol C Tables 4.2.6.8 and 6.1.1.4'

loop_
_geom_angle_atom_site_label_1
_geom_angle_atom_site_label_2
_geom_angle_atom_site_label_3
_geom_angle
O1 C1 C2 117.6(3)
O1 C1 P 60.92(17)
C2 C1 P 123.8(3)
O1 C1 H1 112(3)
C2 C1 H1 114(3)
P C1 H1 117(2)
C3 C2 C7 118.6(4)
C3 C2 C1 121.0(3)
C7 C2 C1 120.4(4)
C4 C3 C2 120.9(4)
C4 C3 H3A 119.6
C2 C3 H3A 119.6
C3 C4 C5 120.0(4)
C3 C4 H4A 120.0
C5 C4 H4A 120.0
C4 C5 C6 119.8(4)
C4 C5 H5A 120.1
C6 C5 H5A 120.1
C7 C6 C5 119.7(5)
C7 C6 H6A 120.2
C5 C6 H6A 120.2
C6 C7 C2 120.9(4)
C6 C7 H7A 119.5
C2 C7 H7A 119.5
C15 C8 C21 114.7(3)
C15 C8 C9 105.8(3)
C21 C8 C9 112.8(3)
C15 C8 P 112.4(3)
C21 C8 P 97.6(2)
C9 C8 P 113.8(2)
C14 C9 C10 118.1(3)
C14 C9 C8 122.0(3)
C10 C9 C8 119.5(3)
C11 C10 C9 120.2(4)
C11 C10 H10A 119.9
C9 C10 H10A 119.9
C12 C11 C10 120.7(4)
C12 C11 H11A 119.7
C10 C11 H11A 119.7
C11 C12 C13 120.0(4)
C11 C12 H12A 120.0
C13 C12 H12A 120.0
C12 C13 C14 119.9(4)
C12 C13 H13A 120.0
C14 C13 H13A 120.0
C9 C14 C13 121.1(4)
C9 C14 H14 119.5
C13 C14 H14 119.5
C16 C15 C20 117.7(4)
C16 C15 C8 123.3(4)
C20 C15 C8 118.7(4)
C17 C16 C15 121.2(4)
C17 C16 H16A 119.4
C15 C16 H16A 119.4
C18 C17 C16 120.6(4)
C18 C17 H17A 119.7
C16 C17 H17A 119.7
C17 C18 C19 119.1(4)
C17 C18 H18A 120.5
C19 C18 H18A 120.5
C18 C19 C20 120.8(4)
C18 C19 H19A 119.6
C20 C19 H19A 119.6
C19 C20 C15 120.5(4)
C19 C20 H20A 119.7
C15 C20 H20A 119.7
C22 C21 C26 117.7(3)
C22 C21 C8 120.6(3)
C26 C21 C8 121.4(3)
C23 C22 C21 121.6(4)
C23 C22 H22A 119.2
C21 C22 H22A 119.2
C22 C23 C24 120.6(4)
C22 C23 H23A 119.7
C24 C23 H23A 119.7
C23 C24 C25 118.7(4)
C23 C24 H24A 120.7
C25 C24 H24A 120.7
C24 C25 C26 121.5(3)
C24 C25 H25A 119.3
C26 C25 H25A 119.3
C25 C26 C21 119.9(4)
C25 C26 H26A 120.1
C21 C26 H26A 120.1
O2 C27 Mo 178.8(4)
O3 C28 Mo 177.9(4)
O4 C29 Mo 175.3(4)
O5 C30 Mo 179.0(4)
O6 C31 Mo 173.7(4)
C1 O1 P 68.93(16)
O1 P C1 50.16(14)
O1 P C8 110.82(14)
C1 P C8 105.61(17)
O1 P Mo 117.36(11)
C1 P Mo 125.28(14)
C8 P Mo 124.80(10)
C27 Mo C30 90.56(17)
C27 Mo C29 88.67(15)
C30 Mo C29 88.63(17)
C27 Mo C31 85.72(15)
C30 Mo C31 87.20(17)
C29 Mo C31 172.97(19)
C27 Mo C28 89.55(15)
C30 Mo C28 179.88(18)
C29 Mo C28 91.42(16)
C31 Mo C28 92.76(17)
C27 Mo P 175.72(12)
C30 Mo P 90.66(11)
C29 Mo P 95.46(11)
C31 Mo P 90.24(12)
C28 Mo P 89.23(11)

loop_
_geom_bond_atom_site_label_1
_geom_bond_atom_site_label_2
_geom_bond_distance
C1 O1 1.465(5)
C1 C2 1.487(5)
C1 P 1.781(3)
C1 H1 0.91(4)
C2 C3 1.385(6)
C2 C7 1.386(5)
C3 C4 1.368(6)
C3 H3A 0.9500
C4 C5 1.379(6)
C4 H4A 0.9500
C5 C6 1.388(6)
C5 H5A 0.9500
C6 C7 1.369(6)
C6 H6A 0.9500
C7 H7A 0.9500
C8 C15 1.534(5)
C8 C21 1.553(5)
C8 C9 1.556(5)
C8 P 1.892(4)
C9 C14 1.372(6)
C9 C10 1.407(5)
C10 C11 1.387(5)
C10 H10A 0.9500
C11 C12 1.357(6)
C11 H11A 0.9500
C12 C13 1.381(5)
C12 H12A 0.9500
C13 C14 1.391(5)
C13 H13A 0.9500
C14 H14 0.9500
C15 C16 1.384(6)
C15 C20 1.403(5)
C16 C17 1.380(5)
C16 H16A 0.9500
C17 C18 1.375(6)
C17 H17A 0.9500
C18 C19 1.377(6)
C18 H18A 0.9500
C19 C20 1.381(6)
C19 H19A 0.9500
C20 H20A 0.9500
C21 C22 1.393(5)
C21 C26 1.404(5)
C22 C23 1.374(5)
C22 H22A 0.9500
C23 C24 1.378(5)
C23 H23A 0.9500
C24 C25 1.383(6)
C24 H24A 0.9500
C25 C26 1.384(5)
C25 H25A 0.9500
C26 H26A 0.9500
C27 O2 1.145(4)
C27 Mo 1.996(4)
C28 O3 1.136(5)
C28 Mo 2.052(4)
C29 O4 1.145(4)
C29 Mo 2.044(4)
C30 O5 1.148(5)
C30 Mo 2.024(5)
C31 O6 1.141(5)
C31 Mo 2.052(4)
O1 P 1.668(2)
P Mo 2.4864(10)

loop_
_geom_torsion_atom_site_label_1
_geom_torsion_atom_site_label_2
_geom_torsion_atom_site_label_3
_geom_torsion_atom_site_label_4
_geom_torsion
O1 C1 C2 C3 144.0(3)
P C1 C2 C3 72.1(5)
O1 C1 C2 C7 -37.7(5)
P C1 C2 C7 -109.6(4)
C7 C2 C3 C4 0.3(6)
C1 C2 C3 C4 178.6(4)
C2 C3 C4 C5 -0.8(7)
C3 C4 C5 C6 0.8(7)
C4 C5 C6 C7 -0.2(7)
C5 C6 C7 C2 -0.4(7)
C3 C2 C7 C6 0.4(7)
C1 C2 C7 C6 -178.0(4)
C15 C8 C9 C14 -107.3(4)
C21 C8 C9 C14 18.9(5)
P C8 C9 C14 128.8(4)
C15 C8 C9 C10 66.2(4)
C21 C8 C9 C10 -167.7(3)
P C8 C9 C10 -57.7(4)
C14 C9 C10 C11 -2.6(6)
C8 C9 C10 C11 -176.3(3)
C9 C10 C11 C12 2.3(6)
C10 C11 C12 C13 -0.7(6)
C11 C12 C13 C14 -0.6(6)
C10 C9 C14 C13 1.4(6)
C8 C9 C14 C13 174.9(4)
C12 C13 C14 C9 0.2(6)
C21 C8 C15 C16 132.1(4)
C9 C8 C15 C16 -103.0(4)
P C8 C15 C16 21.8(4)
C21 C8 C15 C20 -54.8(4)
C9 C8 C15 C20 70.2(4)
P C8 C15 C20 -165.0(2)
C20 C15 C16 C17 2.9(5)
C8 C15 C16 C17 176.1(3)
C15 C16 C17 C18 -1.5(6)
C16 C17 C18 C19 0.1(6)
C17 C18 C19 C20 -0.2(5)
C18 C19 C20 C15 1.7(5)
C16 C15 C20 C19 -3.0(5)
C8 C15 C20 C19 -176.5(3)
C15 C8 C21 C22 171.6(3)
C9 C8 C21 C22 50.4(5)
P C8 C21 C22 -69.5(4)
C15 C8 C21 C26 -14.4(5)
C9 C8 C21 C26 -135.7(4)
P C8 C21 C26 104.5(4)
C26 C21 C22 C23 2.3(6)
C8 C21 C22 C23 176.5(4)
C21 C22 C23 C24 -1.5(6)
C22 C23 C24 C25 1.2(6)
C23 C24 C25 C26 -1.8(7)
C24 C25 C26 C21 2.7(6)
C22 C21 C26 C25 -2.9(6)
C8 C21 C26 C25 -177.0(4)
C2 C1 O1 P -115.3(3)
C1 O1 P C8 -93.3(2)
C1 O1 P Mo 114.54(19)
C2 C1 P O1 105.4(4)
O1 C1 P C8 104.3(2)
C2 C1 P C8 -150.2(3)
O1 C1 P Mo -98.21(19)
C2 C1 P Mo 7.2(4)
C15 C8 P O1 -93.6(2)
C21 C8 P O1 145.7(2)
C9 C8 P O1 26.6(3)
C15 C8 P C1 -146.4(2)
C21 C8 P C1 93.0(2)
C9 C8 P C1 -26.1(3)
C15 C8 P Mo 56.0(3)
C21 C8 P Mo -64.6(2)
C9 C8 P Mo 176.3(2)
O2 C27 Mo C30 -109(19)
O2 C27 Mo C29 162(19)
O2 C27 Mo C31 -22(19)
O2 C27 Mo C28 71(19)
O2 C27 Mo P -3(20)
O5 C30 Mo C27 22(23)
O5 C30 Mo C29 111(23)
O5 C30 Mo C31 -63(23)
O5 C30 Mo C28 -134(100)
O5 C30 Mo P -154(23)
O4 C29 Mo C27 16(5)
O4 C29 Mo C30 -75(5)
O4 C29 Mo C31 -21(6)
O4 C29 Mo C28 106(5)
O4 C29 Mo P -165(5)
O6 C31 Mo C27 -35(3)
O6 C31 Mo C30 56(3)
O6 C31 Mo C29 2(4)
O6 C31 Mo C28 -124(3)
O6 C31 Mo P 146(3)
O3 C28 Mo C27 14(11)
O3 C28 Mo C30 170(100)
O3 C28 Mo C29 -74(11)
O3 C28 Mo C31 100(11)
O3 C28 Mo P -170(11)
O1 P Mo C27 -56.4(16)
C1 P Mo C27 2.4(17)
C8 P Mo C27 155.7(16)
O1 P Mo C30 50.07(17)
C1 P Mo C30 108.90(19)
C8 P Mo C30 -97.82(19)
O1 P Mo C29 138.75(17)
C1 P Mo C29 -162.4(2)
C8 P Mo C29 -9.1(2)
O1 P Mo C31 -37.13(17)
C1 P Mo C31 21.7(2)
C8 P Mo C31 174.98(19)
O1 P Mo C28 -129.89(16)
C1 P Mo C28 -71.06(19)
C8 P Mo C28 82.22(19)
